data_4022548
loop_
_publ_author_name
'Kamil Paruch'
'Libor Vyklick\'y'
'David Zhigang Wang'
'Thomas J. Katz'
'Christopher Incarvito'
'Lev Zakharov'
'Arnold L. Rheingold'

_publ_section_title
;
 Functionalizations of [6]- and [7]Helicenes at Their Most
 Sterically Hindered Positions
;
_journal_name_full 'Journal of Organic Chemistry'
_journal_page_first 8539
_journal_page_last 8544
_journal_paper_doi 10.1021/jo035057t
_journal_volume 68
_journal_year 2003
_chemical_formula_sum 'C44 H42 O12'
_chemical_formula_weight 762.78
_chemical_name_systematic
;
 ?
;
_space_group_IT_number 14
_symmetry_cell_setting monoclinic
_symmetry_space_group_name_Hall '-P 2yn'
_symmetry_space_group_name_H-M 'P 1 21/n 1'
_atom_sites_solution_hydrogens geom
_atom_sites_solution_primary direct
_atom_sites_solution_secondary difmap
_audit_creation_method SHELXL-97
_cell_angle_alpha 90.00
_cell_angle_beta 113.003(2)
_cell_angle_gamma 90.00
_cell_formula_units_Z 4
_cell_length_a 14.802(2)
_cell_length_b 16.017(2)
_cell_length_c 17.246(2)
_cell_measurement_temperature 173(2)
_cell_volume 3763.5(9)
_computing_cell_refinement 'Bruker SMART'
_computing_data_collection 'Bruker SMART'
_computing_data_reduction 'Bruker SHELXTL'
_computing_molecular_graphics 'Bruker SHELXTL'
_computing_publication_material 'Bruker SHELXTL'
_computing_structure_refinement 'SHELXL-97 (Sheldrick, 1997)'
_computing_structure_solution 'SHELXS-97 (Sheldrick, 1990)'
_diffrn_ambient_temperature 173(2)
_diffrn_measured_fraction_theta_full 0.962
_diffrn_measured_fraction_theta_max 0.962
_diffrn_measurement_device_type 'CCD area detector'
_diffrn_measurement_method 'phi and omega scans'
_diffrn_radiation_monochromator graphite
_diffrn_radiation_source 'fine-focus sealed tube'
_diffrn_radiation_type MoK\a
_diffrn_radiation_wavelength 0.71073
_diffrn_reflns_av_R_equivalents 0.0377
_diffrn_reflns_av_sigmaI/netI 0.0418
_diffrn_reflns_limit_h_max 17
_diffrn_reflns_limit_h_min -17
_diffrn_reflns_limit_k_max 19
_diffrn_reflns_limit_k_min -19
_diffrn_reflns_limit_l_max 20
_diffrn_reflns_limit_l_min -21
_diffrn_reflns_number 15308
_diffrn_reflns_theta_full 26.00
_diffrn_reflns_theta_max 26.00
_diffrn_reflns_theta_min 1.54
_exptl_absorpt_coefficient_mu 0.098
_exptl_absorpt_correction_T_max 0.9854
_exptl_absorpt_correction_T_min 0.9618
_exptl_absorpt_correction_type multi-scan
_exptl_absorpt_process_details SADABS
_exptl_crystal_colour Orange
_exptl_crystal_density_diffrn 1.346
_exptl_crystal_density_method 'not measured'
_exptl_crystal_description Plate
_exptl_crystal_F_000 1608
_exptl_crystal_size_max 0.40
_exptl_crystal_size_mid 0.30
_exptl_crystal_size_min 0.15
_refine_diff_density_max 0.281
_refine_diff_density_min -0.370
_refine_diff_density_rms 0.065
_refine_ls_extinction_method none
_refine_ls_goodness_of_fit_ref 1.203
_refine_ls_hydrogen_treatment mixed
_refine_ls_matrix_type full
_refine_ls_number_parameters 460
_refine_ls_number_reflns 7106
_refine_ls_number_restraints 0
_refine_ls_restrained_S_all 1.203
_refine_ls_R_factor_all 0.0879
_refine_ls_R_factor_gt 0.0650
_refine_ls_shift/su_max 0.001
_refine_ls_shift/su_mean 0.000
_refine_ls_structure_factor_coef Fsqd
_refine_ls_weighting_details 'calc w=1/[\s^2^(Fo^2^)+(0.1000P)^2^+0.0000P] where P=(Fo^2^+2Fc^2^)/3'
_refine_ls_weighting_scheme calc
_refine_ls_wR_factor_gt 0.1742
_refine_ls_wR_factor_ref 0.1872
_reflns_number_gt 5197
_reflns_number_total 7106
_reflns_threshold_expression >2sigma(I)
_cod_data_source_file jo035057tsi20030722_023516.cif
_cod_data_source_block katz18
_cod_depositor_comments
;
The following automatic conversions were performed:
'_symmetry_cell_setting' value 'Monoclinic' changed to 'monoclinic'
according to '/home/saulius/struct/CIF-dictionaries/cif_core.dic'
dictionary named 'cif_core.dic' version 2.4.1 from
2010-06-29.

'_exptl_absorpt_correction_type' value 'Multi-scan' changed
to 'multi-scan' according to
'/home/saulius/struct/CIF-dictionaries/cif_core.dic' dictionary named
'cif_core.dic' version 2.4.1 from 2010-06-29.

Automatic conversion script
Id: cif_fix_enum 1527 2010-12-29 10:47:43Z saulius 
;
_cod_original_sg_symbol_H-M 'P 21/n'
_cod_database_code 4022548

loop_
_symmetry_equiv_pos_as_xyz
'x, y, z'
'-x+1/2, y+1/2, -z+1/2'
'-x, -y, -z'
'x-1/2, -y-1/2, z-1/2'

loop_
_atom_site_label
_atom_site_type_symbol
_atom_site_fract_x
_atom_site_fract_y
_atom_site_fract_z
_atom_site_U_iso_or_equiv
_atom_site_adp_type
_atom_site_occupancy
_atom_site_symmetry_multiplicity
_atom_site_calc_flag
_atom_site_refinement_flags
O1 O 0.46539(12) 0.35580(11) 0.72027(9) 0.0297(4) Uani 1 1 d .
H1 H 0.470(2) 0.312(2) 0.756(2) 0.059(10) Uiso 1 1 d .
O2 O 0.43720(14) 0.22030(12) 0.78372(10) 0.0419(5) Uani 1 1 d .
O3 O 0.21168(13) 0.24694(11) 0.40728(9) 0.0392(5) Uani 1 1 d .
O4 O 0.32799(14) 0.52734(12) 0.36236(9) 0.0400(5) Uani 1 1 d .
O5 O 0.60138(13) 0.69425(12) 0.74702(10) 0.0384(5) Uani 1 1 d .
O6 O 0.59432(12) 0.62247(12) 0.89698(9) 0.0359(5) Uani 1 1 d .
O7 O 0.24430(12) 0.33001(11) 0.86939(9) 0.0328(4) Uani 1 1 d .
O8 O 0.04374(12) 0.27819(11) 0.56468(9) 0.0322(4) Uani 1 1 d .
O9 O 0.13760(13) 0.59890(12) 0.42881(10) 0.0379(5) Uani 1 1 d .
O10 O 0.23007(12) 0.57928(10) 0.58559(9) 0.0288(4) Uani 1 1 d .
H2 H 0.211(3) 0.607(2) 0.529(2) 0.080(11) Uiso 1 1 d .
C1 C 0.39305(16) 0.33126(15) 0.64684(12) 0.0246(5) Uani 1 1 d .
C2 C 0.35079(17) 0.25276(16) 0.63966(13) 0.0290(5) Uani 1 1 d .
C3 C 0.28472(17) 0.22374(16) 0.55868(14) 0.0308(6) Uani 1 1 d .
H3A H 0.2530 0.1713 0.5536 0.037 Uiso 1 1 calc R
C4 C 0.26762(17) 0.27148(16) 0.48924(13) 0.0296(6) Uani 1 1 d .
C5 C 0.30665(16) 0.35408(16) 0.49583(13) 0.0269(5) Uani 1 1 d .
C6 C 0.36292(16) 0.38817(15) 0.57708(12) 0.0241(5) Uani 1 1 d .
C7 C 0.28919(17) 0.40252(16) 0.42212(13) 0.0284(6) Uani 1 1 d .
H7A H 0.2471 0.3818 0.3686 0.034 Uiso 1 1 calc R
C8 C 0.33251(18) 0.47820(16) 0.42818(13) 0.0291(6) Uani 1 1 d .
C9 C 0.38586(17) 0.51731(16) 0.50959(13) 0.0270(5) Uani 1 1 d .
C10 C 0.39070(16) 0.47585(15) 0.58290(12) 0.0236(5) Uani 1 1 d .
C11 C 0.43227(18) 0.59507(17) 0.51449(14) 0.0324(6) Uani 1 1 d .
H11A H 0.4268 0.6231 0.4643 0.039 Uiso 1 1 calc R
C12 C 0.48511(18) 0.63033(16) 0.59108(14) 0.0317(6) Uani 1 1 d .
H12A H 0.5247 0.6780 0.5947 0.038 Uiso 1 1 calc R
C13 C 0.48060(17) 0.59557(16) 0.66486(13) 0.0272(5) Uani 1 1 d .
C14 C 0.42074(16) 0.52516(15) 0.65963(12) 0.0252(5) Uani 1 1 d .
C15 C 0.53712(17) 0.63250(16) 0.74639(14) 0.0292(5) Uani 1 1 d .
C16 C 0.53104(17) 0.59865(16) 0.81654(13) 0.0293(5) Uani 1 1 d .
C17 C 0.45488(16) 0.54040(15) 0.80992(13) 0.0263(5) Uani 1 1 d .
C18 C 0.39236(16) 0.50947(15) 0.72959(12) 0.0244(5) Uani 1 1 d .
C19 C 0.44361(17) 0.51141(16) 0.88346(13) 0.0297(6) Uani 1 1 d .
H19A H 0.4845 0.5334 0.9368 0.036 Uiso 1 1 calc R
C20 C 0.37556(17) 0.45287(16) 0.87879(13) 0.0292(6) Uani 1 1 d .
H20A H 0.3744 0.4293 0.9290 0.035 Uiso 1 1 calc R
C21 C 0.30553(16) 0.42646(15) 0.79873(12) 0.0245(5) Uani 1 1 d .
C22 C 0.30671(16) 0.46268(15) 0.72450(12) 0.0240(5) Uani 1 1 d .
C23 C 0.23705(17) 0.36130(15) 0.79337(12) 0.0258(5) Uani 1 1 d .
C24 C 0.17288(16) 0.33204(15) 0.71701(13) 0.0257(5) Uani 1 1 d .
H24A H 0.1355 0.2830 0.7137 0.031 Uiso 1 1 calc R
C25 C 0.16311(16) 0.37673(15) 0.64220(12) 0.0243(5) Uani 1 1 d .
C26 C 0.22148(16) 0.44690(14) 0.64601(12) 0.0218(5) Uani 1 1 d .
C27 C 0.08979(16) 0.35099(15) 0.56190(13) 0.0248(5) Uani 1 1 d .
C28 C 0.07185(16) 0.39841(15) 0.49185(13) 0.0257(5) Uani 1 1 d .
H28A H 0.0268 0.3792 0.4387 0.031 Uiso 1 1 calc R
C29 C 0.11975(16) 0.47602(16) 0.49771(13) 0.0261(5) Uani 1 1 d .
C30 C 0.19111(16) 0.50183(14) 0.57567(13) 0.0227(5) Uani 1 1 d .
C31 C 0.37076(19) 0.20118(17) 0.71467(15) 0.0352(6) Uani 1 1 d .
C32 C 0.3093(2) 0.1257(2) 0.71111(18) 0.0526(8) Uani 1 1 d .
H32A H 0.3336 0.0985 0.7664 0.079 Uiso 1 1 calc R
H32B H 0.3134 0.0866 0.6689 0.079 Uiso 1 1 calc R
H32C H 0.2409 0.1426 0.6957 0.079 Uiso 1 1 calc R
C33 C 0.1768(2) 0.16308(18) 0.39701(16) 0.0475(8) Uani 1 1 d .
H33A H 0.1387 0.1520 0.3371 0.071 Uiso 1 1 calc R
H33B H 0.1350 0.1549 0.4286 0.071 Uiso 1 1 calc R
H33C H 0.2327 0.1247 0.4182 0.071 Uiso 1 1 calc R
C34 C 0.2717(2) 0.4962(2) 0.27926(14) 0.0476(8) Uani 1 1 d .
H34A H 0.2736 0.5367 0.2373 0.071 Uiso 1 1 calc R
H34B H 0.2035 0.4876 0.2727 0.071 Uiso 1 1 calc R
H34C H 0.2995 0.4430 0.2710 0.071 Uiso 1 1 calc R
C35 C 0.6088(2) 0.76568(19) 0.80001(17) 0.0434(7) Uani 1 1 d .
H35A H 0.6568 0.8051 0.7949 0.065 Uiso 1 1 calc R
H35B H 0.6301 0.7475 0.8587 0.065 Uiso 1 1 calc R
H35C H 0.5446 0.7930 0.7824 0.065 Uiso 1 1 calc R
C36 C 0.6909(2) 0.5897(2) 0.92058(16) 0.0481(8) Uani 1 1 d .
H36A H 0.7320 0.6085 0.9776 0.072 Uiso 1 1 calc R
H36B H 0.7190 0.6094 0.8810 0.072 Uiso 1 1 calc R
H36C H 0.6882 0.5286 0.9194 0.072 Uiso 1 1 calc R
C37 C 0.1817(2) 0.26210(18) 0.86840(15) 0.0391(7) Uani 1 1 d .
H37A H 0.1938 0.2457 0.9264 0.059 Uiso 1 1 calc R
H37B H 0.1952 0.2147 0.8386 0.059 Uiso 1 1 calc R
H37C H 0.1130 0.2792 0.8395 0.059 Uiso 1 1 calc R
C38 C -0.0304(2) 0.24992(18) 0.48708(14) 0.0393(7) Uani 1 1 d .
H38A H -0.0578 0.1970 0.4965 0.059 Uiso 1 1 calc R
H38B H -0.0015 0.2417 0.4453 0.059 Uiso 1 1 calc R
H38C H -0.0828 0.2917 0.4663 0.059 Uiso 1 1 calc R
C39 C 0.09794(17) 0.53033(16) 0.42395(13) 0.0286(5) Uani 1 1 d .
C40 C 0.0277(2) 0.49941(18) 0.33869(14) 0.0407(7) Uani 1 1 d .
H40A H 0.0207 0.5420 0.2959 0.061 Uiso 1 1 calc R
H40B H -0.0365 0.4883 0.3406 0.061 Uiso 1 1 calc R
H40C H 0.0534 0.4479 0.3243 0.061 Uiso 1 1 calc R

loop_
_atom_site_aniso_label
_atom_site_aniso_U_11
_atom_site_aniso_U_22
_atom_site_aniso_U_33
_atom_site_aniso_U_23
_atom_site_aniso_U_13
_atom_site_aniso_U_12
O1 0.0283(9) 0.0333(10) 0.0181(7) -0.0020(7) -0.0012(6) 0.0013(8)
O2 0.0461(11) 0.0433(12) 0.0243(8) 0.0049(7) 0.0007(8) 0.0005(9)
O3 0.0449(11) 0.0350(10) 0.0227(8) -0.0076(7) -0.0030(7) -0.0025(9)
O4 0.0565(12) 0.0447(12) 0.0170(7) 0.0026(7) 0.0122(7) -0.0003(9)
O5 0.0412(10) 0.0410(11) 0.0374(9) -0.0145(8) 0.0202(8) -0.0156(9)
O6 0.0288(9) 0.0497(12) 0.0254(8) -0.0150(7) 0.0065(7) -0.0092(8)
O7 0.0362(9) 0.0378(10) 0.0192(7) 0.0073(7) 0.0053(7) -0.0065(8)
O8 0.0320(9) 0.0360(10) 0.0204(7) -0.0003(7) 0.0014(7) -0.0107(8)
O9 0.0413(10) 0.0368(11) 0.0283(8) 0.0097(7) 0.0057(7) 0.0024(9)
O10 0.0309(9) 0.0263(9) 0.0255(8) 0.0026(7) 0.0070(7) -0.0005(7)
C1 0.0213(11) 0.0321(13) 0.0171(9) -0.0051(8) 0.0039(8) 0.0007(10)
C2 0.0230(12) 0.0360(14) 0.0220(11) 0.0009(9) 0.0023(9) 0.0009(11)
C3 0.0283(12) 0.0273(13) 0.0296(11) -0.0071(9) 0.0036(10) -0.0034(10)
C4 0.0258(12) 0.0338(14) 0.0210(10) -0.0067(9) 0.0004(9) 0.0002(10)
C5 0.0228(11) 0.0362(14) 0.0186(10) -0.0037(9) 0.0047(8) 0.0053(10)
C6 0.0222(11) 0.0315(13) 0.0174(10) -0.0049(8) 0.0064(8) -0.0006(10)
C7 0.0258(12) 0.0397(15) 0.0173(10) -0.0038(9) 0.0057(8) 0.0055(11)
C8 0.0338(13) 0.0352(15) 0.0202(10) 0.0006(9) 0.0125(9) 0.0067(11)
C9 0.0277(12) 0.0326(14) 0.0211(10) -0.0014(9) 0.0102(9) 0.0024(10)
C10 0.0205(11) 0.0303(13) 0.0186(10) -0.0019(8) 0.0061(8) 0.0037(10)
C11 0.0382(14) 0.0361(15) 0.0259(11) 0.0022(10) 0.0159(10) 0.0022(12)
C12 0.0325(13) 0.0326(15) 0.0324(12) -0.0026(10) 0.0152(10) -0.0013(11)
C13 0.0254(12) 0.0302(13) 0.0277(11) -0.0068(9) 0.0123(9) 0.0012(10)
C14 0.0211(11) 0.0324(14) 0.0200(10) -0.0026(9) 0.0059(8) 0.0028(10)
C15 0.0239(12) 0.0333(14) 0.0309(12) -0.0079(10) 0.0114(9) -0.0014(10)
C16 0.0288(12) 0.0341(14) 0.0223(10) -0.0116(9) 0.0072(9) -0.0039(11)
C17 0.0240(12) 0.0306(13) 0.0211(10) -0.0040(9) 0.0054(9) 0.0005(10)
C18 0.0238(12) 0.0269(13) 0.0188(10) -0.0015(8) 0.0044(8) 0.0011(10)
C19 0.0312(13) 0.0348(14) 0.0173(10) -0.0050(9) 0.0033(9) -0.0058(11)
C20 0.0298(13) 0.0369(14) 0.0169(10) 0.0001(9) 0.0050(9) -0.0004(11)
C21 0.0245(12) 0.0285(13) 0.0178(9) -0.0017(8) 0.0052(8) 0.0035(10)
C22 0.0222(11) 0.0294(13) 0.0173(9) -0.0021(9) 0.0045(8) 0.0013(10)
C23 0.0267(12) 0.0320(14) 0.0176(10) 0.0025(9) 0.0074(9) 0.0016(10)
C24 0.0252(12) 0.0276(13) 0.0227(10) -0.0005(9) 0.0077(9) -0.0046(10)
C25 0.0209(11) 0.0288(13) 0.0195(10) -0.0004(8) 0.0039(8) 0.0030(10)
C26 0.0202(11) 0.0246(12) 0.0186(9) -0.0023(8) 0.0056(8) 0.0039(9)
C27 0.0226(11) 0.0293(13) 0.0210(10) -0.0019(9) 0.0068(9) -0.0025(10)
C28 0.0196(11) 0.0331(14) 0.0197(10) -0.0019(9) 0.0024(8) 0.0019(10)
C29 0.0223(11) 0.0338(14) 0.0204(10) 0.0030(9) 0.0064(8) 0.0050(10)
C30 0.0204(11) 0.0248(13) 0.0232(10) -0.0012(9) 0.0090(8) 0.0025(9)
C31 0.0339(14) 0.0349(15) 0.0304(12) 0.0026(10) 0.0056(10) 0.0004(11)
C32 0.0547(18) 0.052(2) 0.0425(15) 0.0161(13) 0.0101(13) -0.0085(15)
C33 0.0492(17) 0.0377(17) 0.0365(14) -0.0129(12) -0.0042(12) -0.0050(13)
C34 0.0624(19) 0.0567(19) 0.0170(11) 0.0020(11) 0.0083(11) -0.0002(15)
C35 0.0435(16) 0.0414(17) 0.0426(14) -0.0129(12) 0.0141(12) -0.0085(13)
C36 0.0356(15) 0.068(2) 0.0295(12) -0.0093(13) 0.0005(11) 0.0051(15)
C37 0.0454(16) 0.0424(16) 0.0262(11) 0.0080(10) 0.0105(10) -0.0087(13)
C38 0.0410(15) 0.0436(16) 0.0228(11) -0.0065(10) 0.0011(10) -0.0166(13)
C39 0.0242(12) 0.0334(15) 0.0255(11) 0.0015(10) 0.0069(9) 0.0058(11)
C40 0.0446(16) 0.0451(17) 0.0225(11) 0.0069(10) 0.0024(10) 0.0032(13)

loop_
_atom_type_symbol
_atom_type_description
_atom_type_scat_dispersion_real
_atom_type_scat_dispersion_imag
_atom_type_scat_source
C C 0.0033 0.0016 'International Tables Vol C Tables 4.2.6.8 and 6.1.1.4'
H H 0.0000 0.0000 'International Tables Vol C Tables 4.2.6.8 and 6.1.1.4'
O O 0.0106 0.0060 'International Tables Vol C Tables 4.2.6.8 and 6.1.1.4'

loop_
_geom_angle_atom_site_label_1
_geom_angle_atom_site_label_2
_geom_angle_atom_site_label_3
_geom_angle
C4 O3 C33 115.90(19)
C8 O4 C34 116.8(2)
C15 O5 C35 117.3(2)
C16 O6 C36 113.17(19)
C23 O7 C37 117.46(17)
C27 O8 C38 116.70(18)
O1 C1 C2 120.6(2)
O1 C1 C6 118.1(2)
C2 C1 C6 121.28(18)
C1 C2 C3 119.5(2)
C1 C2 C31 120.26(19)
C3 C2 C31 120.2(2)
C4 C3 C2 119.8(2)
C3 C4 O3 124.8(2)
C3 C4 C5 121.35(19)
O3 C4 C5 113.9(2)
C7 C5 C6 120.0(2)
C7 C5 C4 120.42(19)
C6 C5 C4 119.6(2)
C5 C6 C1 116.8(2)
C5 C6 C10 118.5(2)
C1 C6 C10 124.63(18)
C8 C7 C5 120.2(2)
C7 C8 O4 125.8(2)
C7 C8 C9 121.4(2)
O4 C8 C9 112.7(2)
C10 C9 C11 120.8(2)
C10 C9 C8 118.8(2)
C11 C9 C8 120.4(2)
C9 C10 C14 116.9(2)
C9 C10 C6 118.70(19)
C14 C10 C6 124.38(19)
C12 C11 C9 120.3(2)
C11 C12 C13 119.8(2)
C12 C13 C14 120.3(2)
C12 C13 C15 119.9(2)
C14 C13 C15 119.7(2)
C13 C14 C18 117.65(19)
C13 C14 C10 116.9(2)
C18 C14 C10 125.4(2)
C16 C15 O5 124.6(2)
C16 C15 C13 119.1(2)
O5 C15 C13 115.9(2)
C15 C16 O6 121.7(2)
C15 C16 C17 120.79(19)
O6 C16 C17 117.4(2)
C19 C17 C18 119.8(2)
C19 C17 C16 120.32(19)
C18 C17 C16 119.8(2)
C17 C18 C22 117.5(2)
C17 C18 C14 117.5(2)
C22 C18 C14 124.97(18)
C20 C19 C17 121.14(19)
C19 C20 C21 120.3(2)
C22 C21 C20 119.5(2)
C22 C21 C23 120.01(18)
C20 C21 C23 120.4(2)
C21 C22 C18 118.64(18)
C21 C22 C26 117.1(2)
C18 C22 C26 124.25(19)
O7 C23 C24 124.1(2)
O7 C23 C21 114.62(18)
C24 C23 C21 121.2(2)
C23 C24 C25 118.9(2)
C26 C25 C24 120.95(18)
C26 C25 C27 119.41(19)
C24 C25 C27 119.6(2)
C25 C26 C30 118.16(18)
C25 C26 C22 118.21(19)
C30 C26 C22 123.5(2)
O8 C27 C28 125.60(19)
O8 C27 C25 114.16(19)
C28 C27 C25 120.2(2)
C27 C28 C29 120.52(19)
C30 C29 C28 119.6(2)
C30 C29 C39 118.8(2)
C28 C29 C39 121.60(19)
O10 C30 C29 120.9(2)
O10 C30 C26 118.90(18)
C29 C30 C26 120.1(2)
O2 C31 C2 121.0(2)
O2 C31 C32 118.4(2)
C2 C31 C32 120.6(2)
O9 C39 C29 122.1(2)
O9 C39 C40 119.0(2)
C29 C39 C40 118.8(2)

loop_
_geom_bond_atom_site_label_1
_geom_bond_atom_site_label_2
_geom_bond_distance
O1 C1 1.358(2)
O2 C31 1.250(3)
O3 C4 1.387(2)
O3 C33 1.425(3)
O4 C8 1.361(3)
O4 C34 1.436(3)
O5 C15 1.369(3)
O5 C35 1.441(3)
O6 C16 1.390(2)
O6 C36 1.425(3)
O7 C23 1.368(3)
O7 C37 1.424(3)
O8 C27 1.361(3)
O8 C38 1.433(2)
O9 C39 1.233(3)
O10 C30 1.350(3)
C1 C2 1.388(3)
C1 C6 1.435(3)
C2 C3 1.434(3)
C2 C31 1.464(3)
C3 C4 1.359(3)
C4 C5 1.430(4)
C5 C7 1.424(3)
C5 C6 1.429(3)
C6 C10 1.456(3)
C7 C8 1.356(4)
C8 C9 1.456(3)
C9 C10 1.405(3)
C9 C11 1.409(4)
C10 C14 1.453(3)
C11 C12 1.367(3)
C12 C13 1.414(3)
C13 C14 1.415(3)
C13 C15 1.452(3)
C14 C18 1.446(3)
C15 C16 1.360(3)
C16 C17 1.433(3)
C17 C19 1.420(3)
C17 C18 1.421(3)
C18 C22 1.445(3)
C19 C20 1.355(3)
C20 C21 1.429(3)
C21 C22 1.412(3)
C21 C23 1.432(3)
C22 C26 1.467(3)
C23 C24 1.371(3)
C24 C25 1.432(3)
C25 C26 1.404(3)
C25 C27 1.446(3)
C26 C30 1.422(3)
C27 C28 1.362(3)
C28 C29 1.415(3)
C29 C30 1.409(3)
C29 C39 1.469(3)
C31 C32 1.500(4)
C39 C40 1.514(3)

loop_
_cod_related_entry_id
_cod_related_entry_database
_cod_related_entry_code
1 ChemSpider 4411678
